data_7024884
loop_
_publ_author_name
'de Silva, Namal'
'Solovyov, Andrew'
'Katz, Alexander'

_publ_section_title
;
 Patterned metal polyhedra using calixarenes as organizational scaffolds:
 Ir4-based cluster assemblies.
;
_journal_issue 9
_journal_name_full 'Dalton transactions (Cambridge, England : 2003)'
_journal_page_first 2194
_journal_page_last 2197
_journal_paper_doi 10.1039/b922300b
_journal_volume 39
_journal_year 2010
_chemical_formula_moiety
;
C98 H90 Ir8 O26 P2
;
_chemical_formula_sum 'C98 H90 Ir8 O26 P2'
_chemical_formula_weight 3283.41
_chemical_name_common tert-butyl-calix(4)arene(OPr)2(OCH2PPh2)2-(Ir4(CO)11)2
_chemical_name_systematic
;
tert-butyl-calix[4]arene(OPr)2(OCH2PPh2)2-(Ir4(CO)11)2
;
_space_group.centring_type C

_space_group_IT_number 15
_space_group.IT_number 15

_symmetry_cell_setting monoclinic
_symmetry_space_group_name_Hall '-C 2yc'
_symmetry_space_group_name_H-M 'C 1 2/c 1'
_atom_sites_solution_hydrogens geom
_atom_sites_solution_primary direct
_atom_sites_solution_secondary difmap
_audit_creation_method SHELXL-97
_cell_angle_alpha 90.00
_cell_angle_beta 98.4900(10)
_cell_angle_gamma 90.00
_cell_formula_units_Z 8
_cell_length_a 31.338(3)
_cell_length_b 13.7003(14)
_cell_length_c 48.862(5)
_cell_measurement_reflns_used 9333
_cell_measurement_temperature 150(2)
_cell_measurement_theta_max 27.82
_cell_measurement_theta_min 3.36
_cell_volume 20749(4)
_computing_cell_refinement 'Bruker SAINT'
_computing_data_collection 'Bruker APEX2'
_computing_data_reduction 'Bruker SAINT'
_computing_molecular_graphics ORTEP-32
_computing_publication_material WinGX
_computing_structure_refinement SHELXL-97
_computing_structure_solution SIR-2004
_diffrn_ambient_temperature 150(2)
_diffrn_detector_area_resol_mean 8.366
_diffrn_measured_fraction_theta_full 0.998
_diffrn_measured_fraction_theta_max 0.998
_diffrn_measurement_device_type 'Bruker APEX-II CCD'
_diffrn_measurement_method 'phi and omega scans'
_diffrn_radiation_monochromator Si
_diffrn_radiation_source 'ALS 11.3.1'
_diffrn_radiation_type synchrotron
_diffrn_radiation_wavelength 0.77490
_diffrn_reflns_av_R_equivalents 0.0690
_diffrn_reflns_av_sigmaI/netI 0.0570
_diffrn_reflns_limit_h_max 37
_diffrn_reflns_limit_h_min -37
_diffrn_reflns_limit_k_max 16
_diffrn_reflns_limit_k_min -16
_diffrn_reflns_limit_l_max 58
_diffrn_reflns_limit_l_min -58
_diffrn_reflns_number 101442
_diffrn_reflns_theta_full 27.85
_diffrn_reflns_theta_max 27.85
_diffrn_reflns_theta_min 2.88
_exptl_absorpt_coefficient_mu 12.838
_exptl_absorpt_correction_T_max 0.6994
_exptl_absorpt_correction_T_min 0.5130
_exptl_absorpt_correction_type multi-scan
_exptl_absorpt_process_details SADABS
_exptl_crystal_colour yellow
_exptl_crystal_density_diffrn 2.102
_exptl_crystal_density_method 'not measured'
_exptl_crystal_description plate
_exptl_crystal_F_000 12256
_exptl_crystal_size_max 0.06
_exptl_crystal_size_mid 0.05
_exptl_crystal_size_min 0.03
_refine_diff_density_max 7.395
_refine_diff_density_min -2.789
_refine_diff_density_rms 0.252
_refine_ls_extinction_method none
_refine_ls_goodness_of_fit_ref 1.033
_refine_ls_hydrogen_treatment constr
_refine_ls_matrix_type full
_refine_ls_number_parameters 1258
_refine_ls_number_reflns 19008
_refine_ls_number_restraints 18
_refine_ls_restrained_S_all 1.033
_refine_ls_R_factor_all 0.0602
_refine_ls_R_factor_gt 0.0544
_refine_ls_shift/su_max 0.004
_refine_ls_shift/su_mean 0.000
_refine_ls_structure_factor_coef Fsqd
_refine_ls_weighting_details 'calc w=1/[\s^2^(Fo^2^)+(0.0506P)^2^+999.5072P] where P=(Fo^2^+2Fc^2^)/3'
_refine_ls_weighting_scheme calc
_refine_ls_wR_factor_gt 0.1377
_refine_ls_wR_factor_ref 0.1418
_reflns_number_gt 16963
_reflns_number_total 19008
_reflns_threshold_expression >2sigma(I)
_cod_data_source_file b922300b.txt
_cod_data_source_block katz04
_cod_depositor_comments
;
The following automatic conversions were performed:

'_symmetry_cell_setting' value 'Monoclinic' changed to 'monoclinic'
according to /home/saulius/struct/CIF-dictionaries/cif_core.dic
dictionary named 'cif_core.dic' version 2.4.2 from 2011-04-26.

Automatic conversion script
Id: cif_fix_values 1891 2012-01-12 08:04:46Z andrius 

The following automatic conversions were performed:

'_space_group.centring_type' value 'C-centered' was replaced with the
value 'C' as specified in the replacement file
'/home/antanas/src/cod-tools/trunk/data/replacement-values/replacement_values.lst'.

Automatic conversion script
Id: cif_fix_values 5642 2017-10-24 12:04:52Z antanas 
;
_cod_original_cell_volume 20748(4)
_cod_original_sg_symbol_H-M C2/c
_cod_database_code 7024884

loop_
_symmetry_equiv_pos_as_xyz
'x, y, z'
'-x, y, -z+1/2'
'x+1/2, y+1/2, z'
'-x+1/2, y+1/2, -z+1/2'
'-x, -y, -z'
'x, -y, z-1/2'
'-x+1/2, -y+1/2, -z'
'x+1/2, -y+1/2, z-1/2'

loop_
_atom_site_label
_atom_site_type_symbol
_atom_site_fract_x
_atom_site_fract_y
_atom_site_fract_z
_atom_site_U_iso_or_equiv
_atom_site_adp_type
_atom_site_occupancy
_atom_site_symmetry_multiplicity
_atom_site_calc_flag
_atom_site_refinement_flags
_atom_site_disorder_assembly
_atom_site_disorder_group
C1 C 0.2338(4) 0.3403(8) 0.6841(2) 0.027(2) Uani 1 1 d . . .
C2 C 0.3052(3) 0.2891(8) 0.7307(2) 0.027(2) Uani 1 1 d . . .
C3 C 0.2868(4) 0.5052(8) 0.6736(2) 0.029(2) Uani 1 1 d . . .
C4 C 0.3844(4) 0.5428(7) 0.6836(2) 0.030(2) Uani 1 1 d . . .
C5 C 0.3286(5) 0.6859(10) 0.7002(3) 0.046(3) Uani 1 1 d . . .
C6 C 0.3756(4) 0.5515(8) 0.7454(2) 0.031(2) Uani 1 1 d . . .
C7 C 0.4015(3) 0.3384(8) 0.7452(2) 0.024(2) Uani 1 1 d . . .
C8 C 0.3452(4) 0.3900(9) 0.7832(2) 0.036(3) Uani 1 1 d . . .
C9 C 0.2906(4) 0.6126(9) 0.7637(2) 0.032(3) Uani 1 1 d . . .
C10 C 0.2429(4) 0.4208(10) 0.7541(3) 0.040(3) Uani 1 1 d . . .
C11 C 0.2309(4) 0.5856(8) 0.7123(2) 0.030(2) Uani 1 1 d . . .
C12 C 0.5702(6) 0.5712(10) 0.5505(3) 0.055(4) Uani 1 1 d . . .
C13 C 0.5977(5) 0.4032(12) 0.5205(3) 0.056(4) Uani 1 1 d U . .
C14 C 0.6875(4) 0.3138(10) 0.5131(3) 0.047(3) Uani 1 1 d . . .
C15 C 0.6317(5) 0.4027(14) 0.4657(4) 0.066(5) Uani 1 1 d . . .
C16 C 0.7169(5) 0.5015(11) 0.4971(3) 0.051(4) Uani 1 1 d . . .
C17 C 0.6519(4) 0.6644(8) 0.4695(2) 0.035(3) Uani 1 1 d . . .
C18 C 0.7252(9) 0.704(2) 0.5310(5) 0.101(7) Uani 1 1 d U . .
C19 C 0.6112(8) 0.7400(12) 0.5163(3) 0.082(7) Uani 1 1 d . . .
C20 C 0.6622(6) 0.6204(12) 0.5665(4) 0.071(5) Uani 1 1 d . . .
C21 C 0.7423(8) 0.5028(17) 0.5572(5) 0.091(6) Uani 1 1 d U . .
C22 C 0.5635(11) 0.5814(18) 0.4829(4) 0.102(9) Uani 1 1 d . . .
C23 C 0.3013(3) 0.1592(8) 0.6594(2) 0.027(2) Uani 1 1 d . . .
C24 C 0.3085(5) 0.0979(9) 0.6820(3) 0.052(4) Uani 1 1 d . . .
H24 H 0.3204 0.1238 0.6995 0.063 Uiso 1 1 calc R . .
C25 C 0.2989(6) 0.0000(10) 0.6796(4) 0.065(5) Uani 1 1 d . . .
H25 H 0.3036 -0.0403 0.6956 0.079 Uiso 1 1 calc R . .
C26 C 0.2830(4) -0.0394(10) 0.6550(3) 0.047(3) Uani 1 1 d . . .
H26 H 0.2769 -0.1073 0.6535 0.056 Uiso 1 1 calc R . .
C27 C 0.2757(4) 0.0192(10) 0.6325(3) 0.046(3) Uani 1 1 d . . .
H27 H 0.2646 -0.0083 0.6150 0.055 Uiso 1 1 calc R . .
C28 C 0.2841(4) 0.1172(9) 0.6342(2) 0.036(3) Uani 1 1 d . . .
H28 H 0.2781 0.1569 0.6182 0.043 Uiso 1 1 calc R . .
C29 C 0.3056(4) 0.3468(8) 0.6307(2) 0.030(2) Uani 1 1 d . . .
C30 C 0.2632(4) 0.3464(10) 0.6169(2) 0.042(3) Uani 1 1 d . . .
H30 H 0.2420 0.3074 0.6237 0.051 Uiso 1 1 calc R . .
C31 C 0.2520(5) 0.4026(13) 0.5933(3) 0.057(4) Uani 1 1 d . . .
H31 H 0.2237 0.3990 0.5833 0.069 Uiso 1 1 calc R . .
C32 C 0.2821(6) 0.4635(14) 0.5844(3) 0.069(5) Uani 1 1 d . . .
H32 H 0.2738 0.5045 0.5688 0.083 Uiso 1 1 calc R . .
C33 C 0.3243(5) 0.4657(11) 0.5979(3) 0.050(4) Uani 1 1 d . . .
H33 H 0.3452 0.5067 0.5914 0.060 Uiso 1 1 calc R . .
C34 C 0.3352(4) 0.4072(8) 0.6207(2) 0.034(3) Uani 1 1 d . . .
H34 H 0.3641 0.4083 0.6299 0.041 Uiso 1 1 calc R . .
C35 C 0.3775(3) 0.2772(7) 0.6720(2) 0.0200(19) Uani 1 1 d . . .
H35A H 0.3891 0.3423 0.6779 0.024 Uiso 1 1 calc R . .
H35B H 0.3846 0.2325 0.6879 0.024 Uiso 1 1 calc R . .
C36 C 0.4080(3) 0.1428(7) 0.6499(2) 0.024(2) Uani 1 1 d . . .
C37 C 0.3907(3) 0.0909(8) 0.6259(2) 0.023(2) Uani 1 1 d . . .
C38 C 0.3974(4) -0.0085(7) 0.6254(2) 0.027(2) Uani 1 1 d . . .
H38 H 0.3859 -0.0442 0.6093 0.032 Uiso 1 1 calc R . .
C39 C 0.4207(4) -0.0590(8) 0.6479(2) 0.031(2) Uani 1 1 d . . .
C40 C 0.4399(3) -0.0039(8) 0.6705(2) 0.028(2) Uani 1 1 d . . .
H40 H 0.4571 -0.0363 0.6855 0.034 Uiso 1 1 calc R . .
C41 C 0.4345(3) 0.0970(7) 0.6719(2) 0.022(2) Uani 1 1 d . . .
C42 C 0.4270(5) -0.1706(9) 0.6460(3) 0.051(4) Uani 1 1 d . . .
C43 C 0.3847(7) -0.2200(11) 0.6395(4) 0.084(7) Uani 1 1 d . . .
H43A H 0.3893 -0.2904 0.6379 0.126 Uiso 1 1 calc R . .
H43B H 0.3695 -0.1950 0.6219 0.126 Uiso 1 1 calc R . .
H43C H 0.3675 -0.2074 0.6543 0.126 Uiso 1 1 calc R . .
C44 C 0.4521(7) -0.2130(10) 0.6719(5) 0.100(8) Uani 1 1 d . . .
H44A H 0.4391 -0.1921 0.6880 0.150 Uiso 1 1 calc R . .
H44B H 0.4820 -0.1900 0.6739 0.150 Uiso 1 1 calc R . .
H44C H 0.4516 -0.2844 0.6707 0.150 Uiso 1 1 calc R . .
C45 C 0.4522(9) -0.1899(12) 0.6211(5) 0.109(9) Uani 1 1 d . . .
H45A H 0.4558 -0.2603 0.6188 0.163 Uiso 1 1 calc R . .
H45B H 0.4807 -0.1587 0.6247 0.163 Uiso 1 1 calc R . .
H45C H 0.4360 -0.1626 0.6041 0.163 Uiso 1 1 calc R . .
C46 C 0.3694(3) 0.1404(8) 0.5993(2) 0.027(2) Uani 1 1 d . . .
H46A H 0.3403 0.1125 0.5936 0.032 Uiso 1 1 calc R . .
H46B H 0.3662 0.2111 0.6026 0.032 Uiso 1 1 calc R . .
C47 C 0.3966(3) 0.1249(8) 0.5768(2) 0.025(2) Uani 1 1 d . . .
C48 C 0.4357(3) 0.1739(8) 0.5773(2) 0.025(2) Uani 1 1 d . . .
C49 C 0.4635(3) 0.1545(8) 0.5583(2) 0.025(2) Uani 1 1 d . . .
C50 C 0.4509(4) 0.0829(8) 0.5380(2) 0.028(2) Uani 1 1 d . . .
H50 H 0.4700 0.0677 0.5252 0.034 Uiso 1 1 calc R . .
C51 C 0.4122(4) 0.0341(8) 0.5361(2) 0.032(2) Uani 1 1 d . . .
C52 C 0.3851(4) 0.0563(8) 0.5557(2) 0.029(2) Uani 1 1 d . . .
H52 H 0.3582 0.0236 0.5547 0.035 Uiso 1 1 calc R . .
C53 C 0.3986(5) -0.0473(9) 0.5145(2) 0.042(3) Uani 1 1 d . . .
C54 C 0.4303(5) -0.0581(11) 0.4942(3) 0.056(4) Uani 1 1 d . . .
H54A H 0.4303 0.0016 0.4832 0.084 Uiso 1 1 calc R . .
H54B H 0.4219 -0.1136 0.4819 0.084 Uiso 1 1 calc R . .
H54C H 0.4593 -0.0694 0.5043 0.084 Uiso 1 1 calc R . .
C55 C 0.3965(6) -0.1443(10) 0.5301(3) 0.060(4) Uani 1 1 d . . .
H55A H 0.3875 -0.1967 0.5168 0.089 Uiso 1 1 calc R . .
H55B H 0.3756 -0.1386 0.5431 0.089 Uiso 1 1 calc R . .
H55C H 0.4250 -0.1595 0.5403 0.089 Uiso 1 1 calc R . .
C56 C 0.3532(5) -0.0247(11) 0.4990(3) 0.054(4) Uani 1 1 d . . .
H56A H 0.3546 0.0325 0.4871 0.081 Uiso 1 1 calc R . .
H56B H 0.3336 -0.0113 0.5124 0.081 Uiso 1 1 calc R . .
H56C H 0.3426 -0.0810 0.4876 0.081 Uiso 1 1 calc R . .
C57 C 0.4365(4) 0.3394(8) 0.5925(2) 0.027(2) Uani 1 1 d . . .
H57A H 0.4048 0.3463 0.5914 0.032 Uiso 1 1 calc R . .
H57B H 0.4447 0.3590 0.5745 0.032 Uiso 1 1 calc R . .
C58 C 0.4590(4) 0.4027(7) 0.6151(2) 0.026(2) Uani 1 1 d . . .
H58A H 0.4902 0.3868 0.6180 0.031 Uiso 1 1 calc R . .
H58B H 0.4476 0.3880 0.6325 0.031 Uiso 1 1 calc R . .
C59 C 0.4535(5) 0.5112(9) 0.6089(3) 0.042(3) Uani 1 1 d . . .
H59A H 0.4651 0.5266 0.5919 0.062 Uiso 1 1 calc R . .
H59B H 0.4690 0.5489 0.6243 0.062 Uiso 1 1 calc R . .
H59C H 0.4228 0.5280 0.6066 0.062 Uiso 1 1 calc R . .
C60 C 0.5073(3) 0.2045(8) 0.5610(2) 0.026(2) Uani 1 1 d . . .
H60A H 0.5185 0.1997 0.5431 0.032 Uiso 1 1 calc R . .
H60B H 0.5038 0.2745 0.5651 0.032 Uiso 1 1 calc R . .
C61 C 0.5395(3) 0.1598(8) 0.5835(2) 0.025(2) Uani 1 1 d . . .
C62 C 0.5605(3) 0.2125(7) 0.6061(2) 0.024(2) Uani 1 1 d . . .
C63 C 0.5834(3) 0.1655(8) 0.6294(2) 0.026(2) Uani 1 1 d . . .
C64 C 0.5904(4) 0.0670(9) 0.6274(2) 0.036(3) Uani 1 1 d . . .
H64 H 0.6068 0.0352 0.6427 0.043 Uiso 1 1 calc R . .
C65 C 0.5751(4) 0.0113(9) 0.6044(3) 0.036(3) Uani 1 1 d . . .
C66 C 0.5474(4) 0.0603(8) 0.5831(2) 0.033(3) Uani 1 1 d . . .
H66 H 0.5337 0.0232 0.5679 0.040 Uiso 1 1 calc R . .
C67 C 0.5887(6) -0.0941(11) 0.6009(3) 0.063(4) Uani 1 1 d . . .
C68 C 0.6321(8) -0.0880(17) 0.5898(9) 0.19(2) Uani 1 1 d . . .
H68A H 0.6412 -0.1537 0.5852 0.287 Uiso 1 1 calc R . .
H68B H 0.6539 -0.0594 0.6040 0.287 Uiso 1 1 calc R . .
H68C H 0.6288 -0.0471 0.5732 0.287 Uiso 1 1 calc R . .
C69 C 0.5935(13) -0.1470(14) 0.6284(5) 0.161(16) Uani 1 1 d . . .
H69A H 0.5995 -0.2162 0.6256 0.242 Uiso 1 1 calc R . .
H69B H 0.5667 -0.1408 0.6363 0.242 Uiso 1 1 calc R . .
H69C H 0.6173 -0.1182 0.6410 0.242 Uiso 1 1 calc R . .
C70 C 0.5565(7) -0.1516(11) 0.5815(4) 0.077(5) Uani 1 1 d . . .
H70A H 0.5298 -0.1583 0.5894 0.115 Uiso 1 1 calc R . .
H70B H 0.5683 -0.2165 0.5786 0.115 Uiso 1 1 calc R . .
H70C H 0.5505 -0.1175 0.5637 0.115 Uiso 1 1 calc R . .
C71 C 0.5681(4) 0.3666(9) 0.5836(2) 0.033(3) Uani 1 1 d . A .
H71A H 0.5457 0.4168 0.5781 0.040 Uiso 1 1 calc R . .
H71B H 0.5672 0.3199 0.5681 0.040 Uiso 1 1 calc R . .
C72 C 0.5977(3) 0.2179(9) 0.6568(2) 0.027(2) Uani 1 1 d . . .
H72A H 0.5902 0.2880 0.6550 0.033 Uiso 1 1 calc R . .
H72B H 0.6294 0.2126 0.6619 0.033 Uiso 1 1 calc R . .
C73 C 0.5753(3) 0.1716(8) 0.6794(2) 0.027(2) Uani 1 1 d . . .
C74 C 0.5324(3) 0.1952(7) 0.6815(2) 0.021(2) Uani 1 1 d . . .
C75 C 0.5083(3) 0.1382(8) 0.6971(2) 0.024(2) Uani 1 1 d . . .
C76 C 0.5291(3) 0.0629(8) 0.7133(2) 0.024(2) Uani 1 1 d . . .
H76 H 0.5131 0.0258 0.7247 0.029 Uiso 1 1 calc R . .
C77 C 0.5725(3) 0.0410(8) 0.7130(2) 0.026(2) Uani 1 1 d . . .
C78 C 0.5948(3) 0.0967(9) 0.6958(2) 0.031(2) Uani 1 1 d . . .
H78 H 0.6244 0.0828 0.6953 0.038 Uiso 1 1 calc R . .
C79 C 0.5946(4) -0.0421(9) 0.7310(2) 0.035(3) Uani 1 1 d . . .
C80 C 0.6276(6) 0.0071(13) 0.7538(4) 0.069(5) Uani 1 1 d . . .
H80A H 0.6126 0.0543 0.7641 0.104 Uiso 1 1 calc R . .
H80B H 0.6498 0.0409 0.7452 0.104 Uiso 1 1 calc R . .
H80C H 0.6412 -0.0429 0.7666 0.104 Uiso 1 1 calc R . .
C81 C 0.6202(6) -0.1065(12) 0.7138(3) 0.066(5) Uani 1 1 d . . .
H81A H 0.6364 -0.1552 0.7258 0.100 Uiso 1 1 calc R . .
H81B H 0.6403 -0.0660 0.7052 0.100 Uiso 1 1 calc R . .
H81C H 0.6003 -0.1396 0.6994 0.100 Uiso 1 1 calc R . .
C82 C 0.5647(6) -0.1014(13) 0.7455(4) 0.075(6) Uani 1 1 d . . .
H82A H 0.5443 -0.1365 0.7318 0.112 Uiso 1 1 calc R . .
H82B H 0.5487 -0.0581 0.7563 0.112 Uiso 1 1 calc R . .
H82C H 0.5814 -0.1484 0.7578 0.112 Uiso 1 1 calc R . .
C83 C 0.5251(4) 0.3666(7) 0.6779(2) 0.028(2) Uani 1 1 d . . .
H83A H 0.5235 0.4159 0.6629 0.033 Uiso 1 1 calc R . .
H83B H 0.5554 0.3637 0.6871 0.033 Uiso 1 1 calc R . .
C84 C 0.4963(4) 0.3981(8) 0.6987(2) 0.031(2) Uani 1 1 d . . .
H84A H 0.5003 0.3529 0.7147 0.037 Uiso 1 1 calc R . .
H84B H 0.4657 0.3945 0.6900 0.037 Uiso 1 1 calc R . .
C85 C 0.5069(5) 0.5025(9) 0.7087(3) 0.046(3) Uani 1 1 d . . .
H85A H 0.5377 0.5075 0.7158 0.068 Uiso 1 1 calc R . .
H85B H 0.4902 0.5185 0.7236 0.068 Uiso 1 1 calc R . .
H85C H 0.4994 0.5482 0.6933 0.068 Uiso 1 1 calc R . .
C86 C 0.4596(3) 0.1537(7) 0.6959(2) 0.022(2) Uani 1 1 d . . .
H86A H 0.4507 0.1317 0.7135 0.027 Uiso 1 1 calc R . .
H86B H 0.4529 0.2241 0.6936 0.027 Uiso 1 1 calc R . .
C87 C 0.6585(4) 0.3259(9) 0.5978(2) 0.039(3) Uani 1 1 d . A .
C88 C 0.6595(6) 0.2585(11) 0.5762(3) 0.059(4) Uani 1 1 d . . .
H88 H 0.6429 0.2699 0.5586 0.071 Uiso 1 1 calc R . .
C89 C 0.6850(6) 0.1748(12) 0.5807(3) 0.062(4) Uani 1 1 d . . .
H89 H 0.6859 0.1291 0.5662 0.074 Uiso 1 1 calc R . .
C90 C 0.7091(6) 0.1584(12) 0.6067(3) 0.060(4) Uani 1 1 d . . .
H90 H 0.7274 0.1030 0.6097 0.072 Uiso 1 1 calc R . .
C91 C 0.7062(4) 0.2240(9) 0.6284(2) 0.036(3) Uani 1 1 d . . .
H91 H 0.7222 0.2130 0.6463 0.043 Uiso 1 1 calc R . .
C92 C 0.6798(4) 0.3051(8) 0.6234(2) 0.030(2) Uani 1 1 d . . .
H92 H 0.6764 0.3474 0.6384 0.036 Uiso 1 1 calc R . .
C93 C 0.6224(4) 0.4992(7) 0.6199(2) 0.027(2) Uani 1 1 d . A .
C94 C 0.5848(4) 0.5238(8) 0.6305(3) 0.036(3) Uani 1 1 d . . .
H94 H 0.5578 0.4993 0.6218 0.043 Uiso 1 1 calc R . .
C95 C 0.5863(5) 0.5829(9) 0.6535(3) 0.046(3) Uani 1 1 d . . .
H95 H 0.5604 0.5986 0.6604 0.055 Uiso 1 1 calc R . .
C96 C 0.6248(5) 0.6193(9) 0.6664(3) 0.044(3) Uani 1 1 d . . .
H96 H 0.6255 0.6601 0.6822 0.052 Uiso 1 1 calc R . .
C97 C 0.6624(5) 0.5965(9) 0.6564(3) 0.045(3) Uani 1 1 d . . .
H97 H 0.6892 0.6219 0.6652 0.054 Uiso 1 1 calc R . .
C98 C 0.6612(4) 0.5358(9) 0.6332(3) 0.037(3) Uani 1 1 d . . .
H98 H 0.6872 0.5196 0.6265 0.044 Uiso 1 1 calc R . .
O1 O 0.1991(2) 0.3211(6) 0.67576(18) 0.0382(19) Uani 1 1 d . . .
O2 O 0.2977(3) 0.2143(6) 0.74092(17) 0.0356(19) Uani 1 1 d . . .
O3 O 0.2671(3) 0.5416(6) 0.65425(16) 0.0356(19) Uani 1 1 d . . .
O4 O 0.4112(3) 0.5393(6) 0.67019(19) 0.040(2) Uani 1 1 d . . .
O5 O 0.3232(4) 0.7680(7) 0.6981(2) 0.071(4) Uani 1 1 d . . .
O6 O 0.3970(3) 0.6047(6) 0.7597(2) 0.045(2) Uani 1 1 d . . .
O7 O 0.4328(2) 0.2950(6) 0.74578(15) 0.0321(18) Uani 1 1 d . . .
O8 O 0.3415(3) 0.3777(7) 0.80594(17) 0.046(2) Uani 1 1 d . . .
O9 O 0.3001(3) 0.6726(7) 0.77946(19) 0.050(2) Uani 1 1 d . . .
O10 O 0.2260(4) 0.3610(8) 0.7645(3) 0.067(3) Uani 1 1 d . . .
O11 O 0.2056(3) 0.6290(7) 0.69820(17) 0.043(2) Uani 1 1 d . . .
O12 O 0.5383(4) 0.6052(8) 0.5528(2) 0.058(3) Uani 1 1 d . A .
O13 O 0.5687(4) 0.3485(9) 0.5148(3) 0.078(4) Uani 1 1 d . A .
O14 O 0.7052(4) 0.2449(8) 0.5161(2) 0.064(3) Uani 1 1 d . A .
O15 O 0.6198(5) 0.3816(11) 0.4449(3) 0.085(4) Uani 1 1 d . A .
O16 O 0.7423(4) 0.5057(10) 0.4829(2) 0.070(3) Uani 1 1 d . A .
O17 O 0.6650(4) 0.6915(8) 0.4509(2) 0.061(3) Uani 1 1 d . A .
O18 O 0.7382(8) 0.7738(15) 0.5295(4) 0.164(10) Uani 1 1 d . A .
O19 O 0.6006(11) 0.8086(11) 0.5238(4) 0.242(18) Uani 1 1 d . A .
O20 O 0.6707(4) 0.6761(8) 0.5854(2) 0.069(3) Uani 1 1 d . A .
O21 O 0.7745(8) 0.460(2) 0.5664(4) 0.187(11) Uani 1 1 d . A .
O22 O 0.5307(6) 0.5652(15) 0.4730(3) 0.120(8) Uani 1 1 d . A .
O23 O 0.3995(2) 0.2438(5) 0.65036(14) 0.0209(14) Uani 1 1 d . . .
O24 O 0.4489(2) 0.2406(5) 0.59860(14) 0.0228(15) Uani 1 1 d . . .
O25 O 0.5574(2) 0.3155(5) 0.60722(15) 0.0290(16) Uani 1 1 d . . .
O26 O 0.5129(2) 0.2724(5) 0.66587(14) 0.0234(15) Uani 1 1 d . . .
P1 P 0.31808(8) 0.28699(19) 0.66400(5) 0.0208(5) Uani 1 1 d . . .
P2 P 0.62164(9) 0.42683(19) 0.58893(6) 0.0257(6) Uani 1 1 d . . .
Ir1 Ir 0.290581(12) 0.37929(3) 0.697590(8) 0.01887(10) Uani 1 1 d . . .
Ir2 Ir 0.349195(12) 0.40948(3) 0.745322(8) 0.02076(10) Uani 1 1 d . . .
Ir3 Ir 0.274815(13) 0.51369(3) 0.736006(8) 0.02289(10) Uani 1 1 d . . .
Ir4 Ir 0.338443(13) 0.54939(3) 0.705161(8) 0.02263(10) Uani 1 1 d . . .
Ir5 Ir 0.62073(3) 0.51550(6) 0.547161(17) 0.02341(18) Uani 0.6821(15) 1 d P A .
Ir5A Ir 0.63899(8) 0.53269(15) 0.55513(4) 0.0332(4) Uani 0.3179(15) 1 d P A 1
Ir6 Ir 0.65586(3) 0.43180(5) 0.503055(15) 0.02733(18) Uani 0.6821(15) 1 d P A .
Ir6A Ir 0.67652(8) 0.45677(18) 0.51129(5) 0.0459(5) Uani 0.3179(15) 1 d P A 1
Ir7 Ir 0.62583(3) 0.61718(5) 0.499982(16) 0.0359(2) Uani 0.6821(15) 1 d P A .
Ir7A Ir 0.64813(6) 0.64529(13) 0.51063(4) 0.0390(5) Uani 0.3179(15) 1 d P A 1
Ir8 Ir 0.70058(3) 0.57306(6) 0.533744(14) 0.0402(2) Uani 0.6821(15) 1 d P A .
Ir8A Ir 0.59070(5) 0.49374(12) 0.50497(3) 0.0390(5) Uani 0.3179(15) 1 d P A 1

loop_
_atom_site_aniso_label
_atom_site_aniso_U_11
_atom_site_aniso_U_22
_atom_site_aniso_U_33
_atom_site_aniso_U_23
_atom_site_aniso_U_13
_atom_site_aniso_U_12
C1 0.032(6) 0.023(5) 0.029(5) 0.004(4) 0.007(5) 0.009(4)
C2 0.016(5) 0.028(6) 0.038(6) 0.002(5) 0.013(4) 0.003(4)
C3 0.032(6) 0.032(6) 0.023(5) -0.001(5) 0.008(4) 0.008(5)
C4 0.034(6) 0.014(5) 0.044(7) 0.003(5) 0.010(5) 0.000(4)
C5 0.064(9) 0.033(7) 0.047(8) 0.001(6) 0.029(7) 0.004(6)
C6 0.030(6) 0.026(6) 0.036(6) 0.005(5) 0.001(5) 0.011(5)
C7 0.022(5) 0.029(5) 0.021(5) 0.004(4) -0.001(4) 0.000(4)
C8 0.047(7) 0.033(6) 0.028(6) 0.003(5) 0.006(5) 0.014(5)
C9 0.036(6) 0.037(6) 0.024(5) -0.003(5) 0.001(5) 0.019(5)
C10 0.039(7) 0.042(7) 0.044(7) 0.015(6) 0.023(6) 0.014(6)
C11 0.031(6) 0.032(6) 0.029(6) 0.000(5) 0.015(5) 0.009(5)
C12 0.067(10) 0.030(7) 0.062(10) 0.014(6) -0.011(8) 0.000(7)
C13 0.057(5) 0.053(5) 0.055(5) -0.002(4) 0.002(4) 0.001(4)
C14 0.045(8) 0.032(7) 0.066(9) 0.014(6) 0.011(7) 0.014(6)
C15 0.053(9) 0.089(13) 0.057(11) -0.016(9) 0.007(8) -0.010(9)
C16 0.064(9) 0.051(8) 0.034(7) 0.011(6) -0.005(7) -0.015(7)
C17 0.054(7) 0.020(5) 0.033(6) 0.007(5) 0.010(5) -0.004(5)
C18 0.107(8) 0.101(8) 0.098(8) 0.004(5) 0.021(5) -0.003(5)
C19 0.18(2) 0.036(8) 0.042(9) 0.001(7) 0.050(11) 0.009(11)
C20 0.077(12) 0.038(8) 0.099(14) 0.008(9) 0.014(10) -0.031(8)
C21 0.087(7) 0.091(7) 0.091(7) -0.006(5) 0.003(5) 0.001(5)
C22 0.17(3) 0.081(15) 0.056(12) 0.009(11) 0.035(15) 0.048(17)
C23 0.023(5) 0.023(5) 0.038(6) -0.006(5) 0.011(4) 0.003(4)
C24 0.085(11) 0.023(6) 0.046(8) -0.001(6) 0.000(7) -0.001(6)
C25 0.100(13) 0.023(7) 0.071(11) 0.004(7) 0.003(9) 0.002(7)
C26 0.039(7) 0.038(7) 0.065(9) -0.018(7) 0.013(6) -0.010(6)
C27 0.029(6) 0.053(8) 0.059(9) -0.033(7) 0.018(6) -0.016(6)
C28 0.028(6) 0.046(7) 0.034(6) -0.012(5) 0.007(5) -0.004(5)
C29 0.033(6) 0.035(6) 0.020(5) -0.006(4) 0.001(4) 0.019(5)
C30 0.041(7) 0.057(8) 0.029(6) -0.008(6) 0.006(5) 0.020(6)
C31 0.063(9) 0.082(11) 0.023(6) -0.005(7) -0.008(6) 0.042(9)
C32 0.093(13) 0.090(13) 0.026(7) 0.018(8) 0.014(8) 0.051(11)
C33 0.070(10) 0.051(8) 0.035(7) 0.012(6) 0.025(7) 0.032(7)
C34 0.050(7) 0.029(6) 0.028(6) 0.005(5) 0.018(5) 0.014(5)
C35 0.021(5) 0.020(5) 0.021(5) -0.002(4) 0.007(4) 0.007(4)
C36 0.025(5) 0.017(5) 0.034(6) -0.002(4) 0.016(4) 0.002(4)
C37 0.021(5) 0.026(5) 0.024(5) 0.001(4) 0.011(4) 0.003(4)
C38 0.034(6) 0.017(5) 0.032(6) -0.005(4) 0.014(5) -0.002(4)
C39 0.034(6) 0.021(5) 0.040(6) -0.005(5) 0.014(5) -0.002(4)
C40 0.026(5) 0.027(6) 0.034(6) 0.013(5) 0.009(4) 0.007(4)
C41 0.016(5) 0.020(5) 0.032(5) 0.000(4) 0.009(4) 0.003(4)
C42 0.071(10) 0.016(6) 0.065(9) -0.002(6) 0.012(7) 0.004(6)
C43 0.133(17) 0.035(8) 0.073(11) 0.014(8) -0.024(11) -0.046(10)
C44 0.134(18) 0.015(7) 0.128(18) -0.003(9) -0.056(14) 0.024(9)
C45 0.19(3) 0.030(8) 0.127(18) 0.006(10) 0.096(18) 0.035(12)
C46 0.022(5) 0.034(6) 0.025(5) -0.004(4) 0.008(4) 0.000(4)
C47 0.030(5) 0.028(5) 0.018(5) -0.002(4) 0.005(4) 0.004(4)
C48 0.034(6) 0.024(5) 0.018(5) -0.002(4) 0.006(4) -0.002(4)
C49 0.028(5) 0.024(5) 0.024(5) 0.001(4) 0.010(4) -0.004(4)
C50 0.031(6) 0.027(6) 0.029(6) -0.009(4) 0.012(5) 0.005(5)
C51 0.047(7) 0.026(6) 0.025(5) -0.010(4) 0.009(5) -0.005(5)
C52 0.032(6) 0.030(6) 0.026(5) -0.008(4) 0.006(4) -0.009(5)
C53 0.063(9) 0.035(7) 0.030(6) -0.012(5) 0.018(6) -0.018(6)
C54 0.074(10) 0.049(8) 0.050(8) -0.034(7) 0.028(7) -0.029(7)
C55 0.099(12) 0.037(8) 0.043(8) -0.021(6) 0.011(8) -0.018(8)
C56 0.062(9) 0.054(9) 0.043(8) -0.021(7) 0.000(7) -0.020(7)
C57 0.033(6) 0.023(5) 0.022(5) -0.001(4) 0.001(4) 0.006(4)
C58 0.034(6) 0.021(5) 0.023(5) -0.003(4) 0.004(4) 0.005(4)
C59 0.053(8) 0.034(7) 0.036(7) -0.003(5) 0.002(6) 0.003(6)
C60 0.030(6) 0.027(5) 0.023(5) -0.004(4) 0.009(4) -0.004(4)
C61 0.025(5) 0.031(6) 0.022(5) -0.002(4) 0.015(4) -0.004(4)
C62 0.027(5) 0.024(5) 0.023(5) 0.003(4) 0.012(4) 0.000(4)
C63 0.026(5) 0.027(5) 0.028(5) -0.006(4) 0.016(4) -0.002(4)
C64 0.038(6) 0.041(7) 0.031(6) 0.004(5) 0.012(5) 0.013(5)
C65 0.044(7) 0.030(6) 0.038(7) -0.006(5) 0.017(5) 0.007(5)
C66 0.043(7) 0.031(6) 0.027(6) -0.009(5) 0.014(5) 0.002(5)
C67 0.090(12) 0.038(8) 0.061(10) 0.002(7) 0.014(9) 0.020(8)
C68 0.082(16) 0.061(14) 0.45(6) -0.10(2) 0.09(3) 0.011(12)
C69 0.33(5) 0.031(10) 0.101(18) -0.002(11) -0.04(2) 0.033(18)
C70 0.115(16) 0.030(8) 0.089(13) -0.016(8) 0.031(12) 0.003(9)
C71 0.050(7) 0.034(6) 0.017(5) 0.000(4) 0.007(5) -0.015(5)
C72 0.015(5) 0.044(7) 0.024(5) -0.002(5) 0.006(4) -0.003(4)
C73 0.023(5) 0.036(6) 0.024(5) -0.002(4) 0.008(4) -0.004(4)
C74 0.016(5) 0.027(5) 0.022(5) -0.005(4) 0.004(4) -0.001(4)
C75 0.026(5) 0.028(5) 0.019(5) -0.002(4) 0.006(4) 0.003(4)
C76 0.025(5) 0.024(5) 0.024(5) 0.001(4) 0.009(4) 0.001(4)
C77 0.024(5) 0.030(6) 0.027(5) 0.000(4) 0.009(4) 0.010(4)
C78 0.021(5) 0.043(7) 0.031(6) -0.004(5) 0.007(4) 0.004(5)
C79 0.028(6) 0.043(7) 0.035(6) 0.008(5) 0.009(5) 0.022(5)
C80 0.067(11) 0.073(12) 0.061(10) -0.001(9) -0.007(8) 0.027(9)
C81 0.079(11) 0.064(10) 0.064(10) 0.020(8) 0.035(9) 0.044(9)
C82 0.067(11) 0.078(12) 0.088(13) 0.052(10) 0.041(10) 0.034(9)
C83 0.032(6) 0.013(5) 0.037(6) -0.003(4) 0.003(5) -0.004(4)
C84 0.035(6) 0.028(6) 0.029(6) -0.004(5) 0.004(5) -0.003(5)
C85 0.050(8) 0.032(7) 0.057(8) -0.021(6) 0.015(6) -0.003(6)
C86 0.021(5) 0.023(5) 0.023(5) 0.002(4) 0.004(4) 0.003(4)
C87 0.058(8) 0.035(7) 0.025(6) 0.008(5) 0.011(5) 0.010(6)
C88 0.095(12) 0.045(8) 0.035(7) 0.002(6) 0.004(7) 0.031(8)
C89 0.088(12) 0.062(10) 0.033(7) -0.005(7) -0.002(7) 0.032(9)
C90 0.084(11) 0.059(9) 0.039(8) 0.007(7) 0.019(7) 0.039(9)
C91 0.031(6) 0.045(7) 0.030(6) 0.009(5) 0.002(5) 0.003(5)
C92 0.032(6) 0.029(6) 0.028(6) -0.002(5) 0.000(4) -0.002(5)
C93 0.033(6) 0.019(5) 0.028(5) 0.002(4) 0.004(4) -0.003(4)
C94 0.033(6) 0.023(6) 0.053(8) -0.002(5) 0.014(5) 0.001(5)
C95 0.057(8) 0.027(6) 0.060(9) -0.005(6) 0.026(7) -0.007(6)
C96 0.066(9) 0.025(6) 0.041(7) -0.005(5) 0.010(6) -0.005(6)
C97 0.052(8) 0.033(7) 0.047(8) -0.016(6) -0.002(6) -0.008(6)
C98 0.032(6) 0.034(6) 0.044(7) -0.009(5) 0.006(5) 0.003(5)
O1 0.023(4) 0.041(5) 0.048(5) 0.000(4) -0.002(4) 0.000(4)
O2 0.033(4) 0.029(4) 0.045(5) 0.022(4) 0.009(4) 0.000(3)
O3 0.043(5) 0.034(4) 0.029(4) 0.008(3) 0.001(4) 0.019(4)
O4 0.032(4) 0.033(5) 0.060(6) 0.007(4) 0.029(4) 0.004(4)
O5 0.116(10) 0.020(5) 0.092(8) 0.011(5) 0.067(7) 0.024(5)
O6 0.045(5) 0.028(4) 0.057(6) -0.012(4) -0.016(4) -0.002(4)
O7 0.029(4) 0.039(5) 0.028(4) -0.007(3) 0.004(3) 0.013(4)
O8 0.062(6) 0.050(6) 0.027(5) 0.004(4) 0.005(4) 0.021(5)
O9 0.058(6) 0.045(5) 0.043(5) -0.015(5) -0.005(4) 0.020(5)
O10 0.070(7) 0.052(6) 0.092(8) 0.025(6) 0.055(7) 0.012(5)
O11 0.031(4) 0.061(6) 0.037(5) 0.006(4) 0.007(4) 0.022(4)
O12 0.075(8) 0.047(6) 0.048(6) 0.013(5) -0.007(5) -0.001(6)
O13 0.077(8) 0.087(9) 0.079(8) -0.040(7) 0.043(7) -0.045(7)
O14 0.068(7) 0.052(7) 0.073(7) 0.012(6) 0.012(6) 0.012(6)
O15 0.095(10) 0.113(11) 0.046(7) 0.018(7) 0.004(7) -0.004(8)
O16 0.086(9) 0.090(9) 0.039(6) -0.001(6) 0.019(6) 0.011(7)
O17 0.100(9) 0.050(6) 0.036(5) 0.016(5) 0.021(5) 0.016(6)
O18 0.26(3) 0.127(16) 0.108(13) -0.065(12) 0.048(15) -0.113(18)
O19 0.60(5) 0.054(9) 0.127(14) 0.046(9) 0.23(2) 0.120(18)
O20 0.104(9) 0.046(6) 0.063(7) 0.018(6) 0.033(7) -0.007(6)
O21 0.152(19) 0.29(3) 0.098(14) 0.022(17) -0.038(13) 0.07(2)
O22 0.130(15) 0.170(18) 0.067(10) -0.001(10) 0.039(10) -0.087(14)
O23 0.023(3) 0.014(3) 0.028(4) -0.001(3) 0.011(3) 0.007(3)
O24 0.031(4) 0.018(3) 0.020(3) -0.004(3) 0.004(3) 0.002(3)
O25 0.038(4) 0.023(4) 0.027(4) -0.003(3) 0.010(3) -0.013(3)
O26 0.027(4) 0.020(4) 0.023(4) 0.003(3) 0.003(3) -0.001(3)
P1 0.0192(12) 0.0206(12) 0.0226(12) -0.0022(10) 0.0035(10) 0.0048(10)
P2 0.0354(15) 0.0197(13) 0.0228(13) 0.0037(10) 0.0070(11) -0.0034(11)
Ir1 0.01787(18) 0.01854(19) 0.02076(19) 0.00056(14) 0.00473(14) 0.00491(14)
Ir2 0.0227(2) 0.0201(2) 0.01957(19) 0.00139(14) 0.00355(15) 0.00625(15)
Ir3 0.0252(2) 0.0231(2) 0.0217(2) 0.00120(15) 0.00769(15) 0.00958(16)
Ir4 0.0269(2) 0.01567(19) 0.0266(2) 0.00307(15) 0.00843(16) 0.00449(15)
Ir5 0.0342(5) 0.0178(3) 0.0176(4) 0.0020(3) 0.0017(3) -0.0042(3)
Ir5A 0.0417(12) 0.0325(10) 0.0257(10) 0.0071(7) 0.0060(8) -0.0074(8)
Ir6 0.0311(4) 0.0256(4) 0.0244(4) -0.0008(3) 0.0014(3) -0.0038(3)
Ir6A 0.0419(12) 0.0532(12) 0.0458(12) 0.0167(10) 0.0176(10) 0.0109(10)
Ir7 0.0579(6) 0.0252(4) 0.0271(4) 0.0076(3) 0.0148(4) 0.0049(4)
Ir7A 0.0356(9) 0.0374(9) 0.0420(10) 0.0149(7) -0.0015(8) -0.0161(7)
Ir8 0.0479(4) 0.0472(5) 0.0263(4) -0.0086(3) 0.0081(3) -0.0259(3)
Ir8A 0.0381(9) 0.0440(9) 0.0334(8) 0.0063(7) -0.0001(6) -0.0080(7)

loop_
_atom_type_symbol
_atom_type_description
_atom_type_scat_dispersion_real
_atom_type_scat_dispersion_imag
_atom_type_scat_source
C C -0.0020 0.0020 'International Tables Vol C Tables 4.2.6.8 and 6.1.1.4'
H H 0.0000 0.0000 'International Tables Vol C Tables 4.2.6.8 and 6.1.1.4'
O O -0.0041 0.0074 'International Tables Vol C Tables 4.2.6.8 and 6.1.1.4'
P P 0.1013 0.1134 'International Tables Vol C Tables 4.2.6.8 and 6.1.1.4'
Ir Ir -2.4969 9.2168 'International Tables Vol C Tables 4.2.6.8 and 6.1.1.4'

loop_
_geom_angle_atom_site_label_1
_geom_angle_atom_site_label_2
_geom_angle_atom_site_label_3
_geom_angle
O1 C1 Ir1 176.9(10)
O2 C2 Ir1 146.0(9)
O2 C2 Ir2 132.1(9)
Ir1 C2 Ir2 81.9(4)
O3 C3 Ir1 142.5(10)
O3 C3 Ir4 135.7(9)
Ir1 C3 Ir4 81.7(4)
O4 C4 Ir4 178.3(11)
O5 C5 Ir4 177.9(15)
O6 C6 Ir2 140.6(9)
O6 C6 Ir4 139.3(9)
Ir2 C6 Ir4 80.0(4)
O7 C7 Ir2 178.2(9)
O8 C8 Ir2 178.0(12)
O9 C9 Ir3 178.0(12)
O10 C10 Ir3 175.3(11)
O11 C11 Ir3 178.6(11)
O12 C12 Ir5 179.1(15)
O12 C12 Ir5A 164.3(14)
Ir5 C12 Ir5A 15.86(17)
O12 C12 Ir8A 125.8(12)
Ir5 C12 Ir8A 54.5(5)
Ir5A C12 Ir8A 68.4(5)
O13 C13 Ir8A 111.6(14)
O13 C13 Ir5 143.4(13)
Ir8A C13 Ir5 73.0(7)
O13 C13 Ir6 133.6(12)
Ir8A C13 Ir6 73.2(7)
Ir5 C13 Ir6 83.0(6)
O14 C14 Ir6 172.9(14)
O14 C14 Ir6A 159.6(13)
Ir6 C14 Ir6A 23.18(17)
O15 C15 Ir6 175.5(19)
O15 C15 Ir6A 166.9(15)
Ir6 C15 Ir6A 11.59(16)
O16 C16 Ir6A 158.4(15)
O16 C16 Ir8 139.2(12)
Ir6A C16 Ir8 62.0(5)
O16 C16 Ir6 143.9(13)
Ir6A C16 Ir6 17.2(2)
Ir8 C16 Ir6 76.7(5)
O17 C17 Ir7 176.4(12)
O17 C17 Ir7A 157.4(12)
Ir7 C17 Ir7A 25.80(16)
O18 C18 Ir8 180(4)
O18 C18 Ir7A 127(3)
Ir8 C18 Ir7A 52.5(7)
O19 C19 Ir7A 158(3)
O19 C19 Ir7 175(3)
Ir7A C19 Ir7 27.3(2)
O20 C20 Ir5A 148.5(16)
O20 C20 Ir5 147.9(15)
Ir5A C20 Ir5 10.9(3)
O20 C20 Ir8 131.0(13)
Ir5A C20 Ir8 77.4(9)
Ir5 C20 Ir8 80.8(7)
O21 C21 Ir8 163(2)
O22 C22 Ir8A 118(3)
O22 C22 Ir7 177(2)
Ir8A C22 Ir7 64.4(10)
C24 C23 C28 116.9(11)
C24 C23 P1 118.2(9)
C28 C23 P1 124.7(9)
C25 C24 C23 121.1(14)
C25 C24 H24 119.5
C23 C24 H24 119.5
C26 C25 C24 121.1(15)
C26 C25 H25 119.5
C24 C25 H25 119.5
C25 C26 C27 118.9(13)
C25 C26 H26 120.5
C27 C26 H26 120.5
C26 C27 C28 121.5(12)
C26 C27 H27 119.3
C28 C27 H27 119.3
C27 C28 C23 120.5(13)
C27 C28 H28 119.8
C23 C28 H28 119.8
C34 C29 C30 118.0(11)
C34 C29 P1 121.3(9)
C30 C29 P1 119.8(10)
C31 C30 C29 120.3(14)
C31 C30 H30 119.8
C29 C30 H30 119.8
C32 C31 C30 119.9(14)
C32 C31 H31 120.1
C30 C31 H31 120.1
C31 C32 C33 120.8(13)
C31 C32 H32 119.6
C33 C32 H32 119.6
C34 C33 C32 118.5(15)
C34 C33 H33 120.7
C32 C33 H33 120.7
C33 C34 C29 122.4(13)
C33 C34 H34 118.8
C29 C34 H34 118.8
O23 C35 P1 116.8(7)
O23 C35 H35A 108.1
P1 C35 H35A 108.1
O23 C35 H35B 108.1
P1 C35 H35B 108.1
H35A C35 H35B 107.3
C41 C36 C37 121.6(9)
C41 C36 O23 121.1(9)
C37 C36 O23 117.3(9)
C38 C37 C36 118.1(10)
C38 C37 C46 118.2(9)
C36 C37 C46 123.3(9)
C37 C38 C39 122.3(10)
C37 C38 H38 118.9
C39 C38 H38 118.9
C40 C39 C38 117.7(10)
C40 C39 C42 122.5(11)
C38 C39 C42 119.6(11)
C41 C40 C39 122.2(10)
C41 C40 H40 118.9
C39 C40 H40 118.9
C40 C41 C36 117.8(10)
C40 C41 C86 119.4(9)
C36 C41 C86 122.7(9)
C43 C42 C44 110.2(14)
C43 C42 C39 110.4(13)
C44 C42 C39 112.7(12)
C43 C42 C45 107.1(16)
C44 C42 C45 109.0(17)
C39 C42 C45 107.2(11)
C42 C43 H43A 109.5
C42 C43 H43B 109.5
H43A C43 H43B 109.5
C42 C43 H43C 109.5
H43A C43 H43C 109.5
H43B C43 H43C 109.5
C42 C44 H44A 109.5
C42 C44 H44B 109.5
H44A C44 H44B 109.5
C42 C44 H44C 109.5
H44A C44 H44C 109.5
H44B C44 H44C 109.5
C42 C45 H45A 109.5
C42 C45 H45B 109.5
H45A C45 H45B 109.5
C42 C45 H45C 109.5
H45A C45 H45C 109.5
H45B C45 H45C 109.5
C47 C46 C37 109.5(8)
C47 C46 H46A 109.8
C37 C46 H46A 109.8
C47 C46 H46B 109.8
C37 C46 H46B 109.8
H46A C46 H46B 108.2
C48 C47 C52 117.6(9)
C48 C47 C46 120.8(9)
C52 C47 C46 121.4(10)
C49 C48 C47 122.3(9)
C49 C48 O24 118.3(9)
C47 C48 O24 119.4(9)
C48 C49 C50 117.7(9)
C48 C49 C60 120.3(9)
C50 C49 C60 121.9(9)
C51 C50 C49 122.7(10)
C51 C50 H50 118.7
C49 C50 H50 118.7
C50 C51 C52 117.5(10)
C50 C51 C53 123.2(10)
C52 C51 C53 119.1(10)
C47 C52 C51 122.2(10)
C47 C52 H52 118.9
C51 C52 H52 118.9
C54 C53 C55 108.7(12)
C54 C53 C56 110.2(12)
C55 C53 C56 108.2(12)
C54 C53 C51 112.1(10)
C55 C53 C51 108.2(10)
C56 C53 C51 109.4(11)
C53 C54 H54A 109.5
C53 C54 H54B 109.5
H54A C54 H54B 109.5
C53 C54 H54C 109.5
H54A C54 H54C 109.5
H54B C54 H54C 109.5
C53 C55 H55A 109.5
C53 C55 H55B 109.5
H55A C55 H55B 109.5
C53 C55 H55C 109.5
H55A C55 H55C 109.5
H55B C55 H55C 109.5
C53 C56 H56A 109.5
C53 C56 H56B 109.5
H56A C56 H56B 109.5
C53 C56 H56C 109.5
H56A C56 H56C 109.5
H56B C56 H56C 109.5
O24 C57 C58 108.1(8)
O24 C57 H57A 110.1
C58 C57 H57A 110.1
O24 C57 H57B 110.1
C58 C57 H57B 110.1
H57A C57 H57B 108.4
C57 C58 C59 113.0(9)
C57 C58 H58A 109.0
C59 C58 H58A 109.0
C57 C58 H58B 109.0
C59 C58 H58B 109.0
H58A C58 H58B 107.8
C58 C59 H59A 109.5
C58 C59 H59B 109.5
H59A C59 H59B 109.5
C58 C59 H59C 109.5
H59A C59 H59C 109.5
H59B C59 H59C 109.5
C61 C60 C49 112.2(9)
C61 C60 H60A 109.2
C49 C60 H60A 109.2
C61 C60 H60B 109.2
C49 C60 H60B 109.2
H60A C60 H60B 107.9
C66 C61 C62 116.9(10)
C66 C61 C60 119.4(10)
C62 C61 C60 123.6(10)
C61 C62 C63 121.8(10)
C61 C62 O25 121.1(9)
C63 C62 O25 117.0(9)
C64 C63 C62 117.4(10)
C64 C63 C72 119.6(10)
C62 C63 C72 122.8(10)
C63 C64 C65 124.1(11)
C63 C64 H64 118.0
C65 C64 H64 118.0
C64 C65 C66 115.7(11)
C64 C65 C67 123.0(12)
C66 C65 C67 121.2(12)
C61 C66 C65 123.1(11)
C61 C66 H66 118.4
C65 C66 H66 118.4
C70 C67 C69 106.2(18)
C70 C67 C65 113.3(14)
C69 C67 C65 110.3(14)
C70 C67 C68 110.6(18)
C69 C67 C68 111(2)
C65 C67 C68 105.3(14)
C67 C68 H68A 109.5
C67 C68 H68B 109.5
H68A C68 H68B 109.5
C67 C68 H68C 109.5
H68A C68 H68C 109.5
H68B C68 H68C 109.5
C67 C69 H69A 109.5
C67 C69 H69B 109.5
H69A C69 H69B 109.5
C67 C69 H69C 109.5
H69A C69 H69C 109.5
H69B C69 H69C 109.5
C67 C70 H70A 109.5
C67 C70 H70B 109.5
H70A C70 H70B 109.5
C67 C70 H70C 109.5
H70A C70 H70C 109.5
H70B C70 H70C 109.5
O25 C71 P2 114.8(7)
O25 C71 H71A 108.6
P2 C71 H71A 108.6
O25 C71 H71B 108.6
P2 C71 H71B 108.6
H71A C71 H71B 107.6
C63 C72 C73 109.3(9)
C63 C72 H72A 109.8
C73 C72 H72A 109.8
C63 C72 H72B 109.8
C73 C72 H72B 109.8
H72A C72 H72B 108.3
C78 C73 C74 118.4(10)
C78 C73 C72 120.8(9)
C74 C73 C72 120.3(10)
C75 C74 O26 119.8(8)
C75 C74 C73 121.0(10)
O26 C74 C73 119.0(9)
C74 C75 C76 118.6(9)
C74 C75 C86 121.4(9)
C76 C75 C86 120.0(9)
C77 C76 C75 121.8(10)
C77 C76 H76 119.1
C75 C76 H76 119.1
C76 C77 C78 117.6(10)
C76 C77 C79 120.8(10)
C78 C77 C79 121.6(9)
C73 C78 C77 122.3(10)
C73 C78 H78 118.9
C77 C78 H78 118.9
C82 C79 C81 111.3(13)
C82 C79 C77 114.3(10)
C81 C79 C77 110.1(10)
C82 C79 C80 107.0(13)
C81 C79 C80 107.3(12)
C77 C79 C80 106.5(11)
C79 C80 H80A 109.5
C79 C80 H80B 109.5
H80A C80 H80B 109.5
C79 C80 H80C 109.5
H80A C80 H80C 109.5
H80B C80 H80C 109.5
C79 C81 H81A 109.5
C79 C81 H81B 109.5
H81A C81 H81B 109.5
C79 C81 H81C 109.5
H81A C81 H81C 109.5
H81B C81 H81C 109.5
C79 C82 H82A 109.5
C79 C82 H82B 109.5
H82A C82 H82B 109.5
C79 C82 H82C 109.5
H82A C82 H82C 109.5
H82B C82 H82C 109.5
O26 C83 C84 112.1(9)
O26 C83 H83A 109.2
C84 C83 H83A 109.2
O26 C83 H83B 109.2
C84 C83 H83B 109.2
H83A C83 H83B 107.9
C83 C84 C85 111.0(10)
C83 C84 H84A 109.4
C85 C84 H84A 109.4
C83 C84 H84B 109.4
C85 C84 H84B 109.4
H84A C84 H84B 108.0
C84 C85 H85A 109.5
C84 C85 H85B 109.5
H85A C85 H85B 109.5
C84 C85 H85C 109.5
H85A C85 H85C 109.5
H85B C85 H85C 109.5
C41 C86 C75 110.9(8)
C41 C86 H86A 109.5
C75 C86 H86A 109.5
C41 C86 H86B 109.5
C75 C86 H86B 109.5
H86A C86 H86B 108.1
C92 C87 C88 119.5(12)
C92 C87 P2 126.0(9)
C88 C87 P2 114.0(9)
C89 C88 C87 119.7(13)
C89 C88 H88 120.1
C87 C88 H88 120.1
C88 C89 C90 119.8(14)
C88 C89 H89 120.1
C90 C89 H89 120.1
C89 C90 C91 119.8(13)
C89 C90 H90 120.1
C91 C90 H90 120.1
C92 C91 C90 119.0(11)
C92 C91 H91 120.5
C90 C91 H91 120.5
C87 C92 C91 121.9(11)
C87 C92 H92 119.0
C91 C92 H92 119.0
C98 C93 C94 118.1(11)
C98 C93 P2 119.5(9)
C94 C93 P2 122.4(9)
C95 C94 C93 120.9(12)
C95 C94 H94 119.5
C93 C94 H94 119.5
C96 C95 C94 120.8(13)
C96 C95 H95 119.6
C94 C95 H95 119.6
C95 C96 C97 119.7(12)
C95 C96 H96 120.2
C97 C96 H96 120.2
C96 C97 C98 119.9(12)
C96 C97 H97 120.0
C98 C97 H97 120.0
C93 C98 C97 120.7(12)
C93 C98 H98 119.7
C97 C98 H98 119.7
C13 O13 Ir8A 38.2(9)
C22 O22 Ir8A 38.8(17)
C36 O23 C35 116.3(7)
C48 O24 C57 114.9(7)
C62 O25 C71 115.6(8)
C74 O26 C83 112.8(7)
C29 P1 C23 107.6(5)
C29 P1 C35 107.4(5)
C23 P1 C35 102.6(5)
C29 P1 Ir1 109.4(3)
C23 P1 Ir1 118.4(3)
C35 P1 Ir1 110.8(3)
C93 P2 C87 106.9(5)
C93 P2 C71 105.2(5)
C87 P2 C71 103.0(6)
C93 P2 Ir5A 106.1(4)
C87 P2 Ir5A 116.0(4)
C71 P2 Ir5A 118.7(4)
C93 P2 Ir5 115.9(3)
C87 P2 Ir5 121.5(4)
C71 P2 Ir5 102.2(4)
Ir5A P2 Ir5 16.72(5)
C1 Ir1 C2 101.4(4)
C1 Ir1 C3 93.8(4)
C2 Ir1 C3 160.1(4)
C1 Ir1 P1 91.6(3)
C2 Ir1 P1 99.6(3)
C3 Ir1 P1 92.8(3)
C1 Ir1 Ir3 100.0(3)
C2 Ir1 Ir3 84.6(3)
C3 Ir1 Ir3 80.0(3)
P1 Ir1 Ir3 166.63(7)
C1 Ir1 Ir4 138.8(3)
C2 Ir1 Ir4 110.6(3)
C3 Ir1 Ir4 50.3(3)
P1 Ir1 Ir4 107.53(7)
Ir3 Ir1 Ir4 59.252(15)
C1 Ir1 Ir2 144.1(3)
C2 Ir1 Ir2 51.6(3)
C3 Ir1 Ir2 109.0(3)
P1 Ir1 Ir2 113.81(6)
Ir3 Ir1 Ir2 59.071(15)
Ir4 Ir1 Ir2 58.946(14)
C8 Ir2 C7 96.5(5)
C8 Ir2 C6 102.2(5)
C7 Ir2 C6 97.6(4)
C8 Ir2 C2 94.8(5)
C7 Ir2 C2 96.5(4)
C6 Ir2 C2 156.5(4)
C8 Ir2 Ir3 93.3(4)
C7 Ir2 Ir3 170.1(3)
C6 Ir2 Ir3 80.9(3)
C2 Ir2 Ir3 81.9(3)
C8 Ir2 Ir4 141.6(4)
C7 Ir2 Ir4 111.8(3)
C6 Ir2 Ir4 50.3(3)
C2 Ir2 Ir4 106.8(3)
Ir3 Ir2 Ir4 59.863(14)
C8 Ir2 Ir1 132.0(4)
C7 Ir2 Ir1 112.5(3)
C6 Ir2 Ir1 110.4(3)
C2 Ir2 Ir1 46.5(3)
Ir3 Ir2 Ir1 59.505(14)
Ir4 Ir2 Ir1 60.309(15)
C10 Ir3 C9 103.9(6)
C10 Ir3 C11 103.9(5)
C9 Ir3 C11 98.5(5)
C10 Ir3 Ir2 93.8(4)
C9 Ir3 Ir2 97.3(3)
C11 Ir3 Ir2 152.5(3)
C10 Ir3 Ir4 148.5(4)
C9 Ir3 Ir4 97.5(4)
C11 Ir3 Ir4 95.3(3)
Ir2 Ir3 Ir4 60.330(15)
C10 Ir3 Ir1 91.7(4)
C9 Ir3 Ir1 154.8(3)
C11 Ir3 Ir1 96.8(3)
Ir2 Ir3 Ir1 61.424(14)
Ir4 Ir3 Ir1 61.114(15)
C5 Ir4 C4 95.6(5)
C5 Ir4 C6 99.2(5)
C4 Ir4 C6 98.9(5)
C5 Ir4 C3 95.4(6)
C4 Ir4 C3 98.1(5)
C6 Ir4 C3 156.4(4)
C5 Ir4 Ir3 97.4(4)
C4 Ir4 Ir3 166.9(3)
C6 Ir4 Ir3 80.6(3)
C3 Ir4 Ir3 79.1(3)
C5 Ir4 Ir2 141.4(4)
C4 Ir4 Ir2 109.9(3)
C6 Ir4 Ir2 49.8(3)
C3 Ir4 Ir2 108.6(3)
Ir3 Ir4 Ir2 59.807(15)
C5 Ir4 Ir1 137.3(5)
C4 Ir4 Ir1 109.0(3)
C6 Ir4 Ir1 110.3(3)
C3 Ir4 Ir1 48.1(3)
Ir3 Ir4 Ir1 59.634(14)
Ir2 Ir4 Ir1 60.745(15)
Ir5A Ir5 C12 118.6(5)
Ir5A Ir5 C20 23.9(6)
C12 Ir5 C20 99.6(7)
Ir5A Ir5 C13 142.7(5)
C12 Ir5 C13 98.3(7)
C20 Ir5 C13 159.6(7)
Ir5A Ir5 Ir8A 143.2(2)
C12 Ir5 Ir8A 83.0(5)
C20 Ir5 Ir8A 133.5(5)
C13 Ir5 Ir8A 40.1(4)
Ir5A Ir5 P2 77.53(19)
C12 Ir5 P2 92.2(5)
C20 Ir5 P2 92.1(5)
C13 Ir5 P2 96.9(5)
Ir8A Ir5 P2 134.42(9)
Ir5A Ir5 Ir7 99.03(18)
C12 Ir5 Ir7 91.3(5)
C20 Ir5 Ir7 85.4(5)
C13 Ir5 Ir7 84.6(4)
Ir8A Ir5 Ir7 48.10(5)
P2 Ir5 Ir7 175.98(8)
Ir5A Ir5 Ir7A 80.30(18)
C12 Ir5 Ir7A 98.6(5)
C20 Ir5 Ir7A 67.1(5)
C13 Ir5 Ir7A 100.6(5)
Ir8A Ir5 Ir7A 66.56(7)
P2 Ir5 Ir7A 157.83(9)
Ir7 Ir5 Ir7A 18.83(4)
Ir5A Ir5 Ir6A 84.7(2)
C12 Ir5 Ir6A 146.3(5)
C20 Ir5 Ir6A 94.5(6)
C13 Ir5 Ir6A 65.2(5)
Ir8A Ir5 Ir6A 65.31(8)
P2 Ir5 Ir6A 117.84(8)
Ir7 Ir5 Ir6A 59.39(4)
Ir7A Ir5 Ir6A 59.32(6)
Ir5A Ir5 Ir8 48.21(18)
C12 Ir5 Ir8 137.5(5)
C20 Ir5 Ir8 52.2(6)
C13 Ir5 Ir8 107.6(5)
Ir8A Ir5 Ir8 95.41(5)
P2 Ir5 Ir8 116.70(8)
Ir7 Ir5 Ir8 59.28(3)
Ir7A Ir5 Ir8 44.55(4)
Ir6A Ir5 Ir8 42.50(7)
Ir5A Ir5 Ir6 100.8(2)
C12 Ir5 Ir6 134.3(5)
C20 Ir5 Ir6 110.0(6)
C13 Ir5 Ir6 49.7(5)
Ir8A Ir5 Ir6 51.29(5)
P2 Ir5 Ir6 119.70(7)
Ir7 Ir5 Ir6 58.61(3)
Ir7A Ir5 Ir6 64.50(5)
Ir6A Ir5 Ir6 16.23(5)
Ir8 Ir5 Ir6 57.88(3)
Ir5 Ir5A C20 145.2(8)
Ir5 Ir5A C12 45.5(4)
C20 Ir5A C12 105.4(9)
Ir5 Ir5A P2 85.7(2)
C20 Ir5A P2 113.4(8)
C12 Ir5A P2 83.9(4)
Ir5 Ir5A Ir8 119.5(2)
C20 Ir5A Ir8 65.7(8)
C12 Ir5A Ir8 137.9(4)
P2 Ir5A Ir8 138.08(12)
Ir5 Ir5A Ir7A 85.32(19)
C20 Ir5A Ir7A 74.5(8)
C12 Ir5A Ir7A 89.9(4)
P2 Ir5A Ir7A 171.06(14)
Ir8 Ir5A Ir7A 48.04(5)
Ir5 Ir5A Ir8A 28.15(16)
C20 Ir5A Ir8A 132.4(8)
C12 Ir5A Ir8A 63.3(4)
P2 Ir5A Ir8A 111.03(12)
Ir8 Ir5A Ir8A 91.66(7)
Ir7A Ir5A Ir8A 60.22(7)
Ir5 Ir5A Ir6A 81.2(2)
C20 Ir5A Ir6A 110.6(8)
C12 Ir5A Ir6A 121.9(4)
P2 Ir5A Ir6A 118.84(11)
Ir8 Ir5A Ir6A 44.96(7)
Ir7A Ir5A Ir6A 59.42(7)
Ir8A Ir5A Ir6A 58.67(8)
Ir5 Ir5A Ir7 67.51(17)
C20 Ir5A Ir7 91.1(8)
C12 Ir5A Ir7 78.8(4)
P2 Ir5A Ir7 153.18(13)
Ir8 Ir5A Ir7 61.04(5)
Ir7A Ir5A Ir7 17.90(4)
Ir8A Ir5A Ir7 42.53(5)
Ir6A Ir5A Ir7 56.99(5)
Ir5 Ir5A Ir6 66.29(19)
C20 Ir5A Ir6 123.7(8)
C12 Ir5A Ir6 108.4(4)
P2 Ir5A Ir6 113.78(10)
Ir8 Ir5A Ir6 58.87(5)
Ir7A Ir5A Ir6 62.07(6)
Ir8A Ir5A Ir6 45.27(5)
Ir6A Ir5A Ir6 15.01(5)
Ir7 Ir5A Ir6 54.39(4)
Ir6A Ir6 C15 139.2(6)
Ir6A Ir6 C14 83.1(5)
C15 Ir6 C14 100.7(8)
Ir6A Ir6 C13 123.7(4)
C15 Ir6 C13 95.7(7)
C14 Ir6 C13 100.4(6)
Ir6A Ir6 C16 38.1(4)
C15 Ir6 C16 101.2(6)
C14 Ir6 C16 88.4(6)
C13 Ir6 C16 159.1(6)
Ir6A Ir6 Ir8A 120.17(17)
C15 Ir6 Ir8A 83.3(5)
C14 Ir6 Ir8A 138.7(4)
C13 Ir6 Ir8A 38.7(4)
C16 Ir6 Ir8A 131.5(4)
Ir6A Ir6 Ir7 82.73(16)
C15 Ir6 Ir7 93.3(6)
C14 Ir6 Ir7 165.0(5)
C13 Ir6 Ir7 83.4(4)
C16 Ir6 Ir7 83.5(4)
Ir8A Ir6 Ir7 47.98(5)
Ir6A Ir6 Ir8 24.27(16)
C15 Ir6 Ir8 141.0(6)
C14 Ir6 Ir8 104.7(5)
C13 Ir6 Ir8 108.0(4)
C16 Ir6 Ir8 51.2(4)
Ir8A Ir6 Ir8 96.15(5)
Ir7 Ir6 Ir8 60.47(3)
Ir6A Ir6 Ir5 79.42(16)
C15 Ir6 Ir5 132.3(5)
C14 Ir6 Ir5 113.2(4)
C13 Ir6 Ir5 47.3(4)
C16 Ir6 Ir5 111.9(4)
Ir8A Ir6 Ir5 49.12(5)
Ir7 Ir6 Ir5 59.08(3)
Ir8 Ir6 Ir5 60.81(3)
Ir6A Ir6 Ir7A 65.40(16)
C15 Ir6 Ir7A 107.3(6)
C14 Ir6 Ir7A 147.9(5)
C13 Ir6 Ir7A 92.3(4)
C16 Ir6 Ir7A 71.1(4)
Ir8A Ir6 Ir7A 61.70(6)
Ir7 Ir6 Ir7A 17.40(3)
Ir8 Ir6 Ir7A 43.17(4)
Ir5 Ir6 Ir7A 56.77(4)
Ir6A Ir6 Ir5A 66.59(16)
C15 Ir6 Ir5A 143.9(5)
C14 Ir6 Ir5A 108.6(5)
C13 Ir6 Ir5A 59.1(4)
C16 Ir6 Ir5A 100.2(4)
Ir8A Ir6 Ir5A 60.84(6)
Ir7 Ir6 Ir5A 60.84(4)
Ir8 Ir6 Ir5A 49.09(5)
Ir5 Ir6 Ir5A 12.90(4)
Ir7A Ir6 Ir5A 54.08(5)
Ir6 Ir6A C16 124.8(5)
Ir6 Ir6A C14 73.7(5)
C16 Ir6A C14 104.3(7)
Ir6 Ir6A Ir8 146.5(2)
C16 Ir6A Ir8 71.8(5)
C14 Ir6A Ir8 134.9(5)
Ir6 Ir6A C15 29.2(4)
C16 Ir6A C15 95.6(6)
C14 Ir6A C15 79.8(6)
Ir8 Ir6A C15 144.6(5)
Ir6 Ir6A Ir8A 45.26(14)
C16 Ir6A Ir8A 133.9(5)
C14 Ir6A Ir8A 110.6(4)
Ir8 Ir6A Ir8A 101.50(9)
C15 Ir6A Ir8A 63.1(4)
Ir6 Ir6A Ir7 80.57(15)
C16 Ir6A Ir7 94.3(6)
C14 Ir6A Ir7 153.8(4)
Ir8 Ir6A Ir7 68.43(7)
C15 Ir6A Ir7 80.1(4)
Ir8A Ir6A Ir7 44.42(5)
Ir6 Ir6A Ir7A 99.38(17)
C16 Ir6A Ir7A 85.0(6)
C14 Ir6A Ir7A 170.5(4)
Ir8 Ir6A Ir7A 49.76(7)
C15 Ir6A Ir7A 97.3(5)
Ir8A Ir6A Ir7A 60.37(7)
Ir7 Ir6A Ir7A 18.89(4)
Ir6 Ir6A Ir5 84.35(15)
C16 Ir6A Ir5 138.9(6)
C14 Ir6A Ir5 112.3(4)
Ir8 Ir6A Ir5 69.30(7)
C15 Ir6A Ir5 108.5(4)
Ir8A Ir6A Ir5 46.34(5)
Ir7 Ir6A Ir5 59.33(4)
Ir7A Ir6A Ir5 59.87(5)
Ir6 Ir6A Ir5A 98.40(17)
C16 Ir6A Ir5A 128.4(6)
C14 Ir6A Ir5A 115.0(4)
Ir8 Ir6A Ir5A 56.93(7)
C15 Ir6A Ir5A 122.4(4)
Ir8A Ir6A Ir5A 59.63(7)
Ir7 Ir6A Ir5A 63.60(6)
Ir7A Ir6A Ir5A 58.89(7)
Ir5 Ir6A Ir5A 14.12(4)
Ir7A Ir7 C17 85.5(4)
Ir7A Ir7 C19 66.4(7)
C17 Ir7 C19 100.4(6)
Ir7A Ir7 Ir8A 132.28(12)
C17 Ir7 Ir8A 132.0(4)
C19 Ir7 Ir8A 120.1(6)
Ir7A Ir7 C22 161.4(6)
C17 Ir7 C22 104.5(7)
C19 Ir7 C22 96.1(10)
Ir8A Ir7 C22 50.3(6)
Ir7A Ir7 Ir6 97.85(13)
C17 Ir7 Ir6 100.1(4)
C19 Ir7 Ir6 152.9(5)
Ir8A Ir7 Ir6 53.69(5)
C22 Ir7 Ir6 95.7(6)
Ir7A Ir7 Ir5 82.31(11)
C17 Ir7 Ir5 156.7(4)
C19 Ir7 Ir5 92.8(4)
Ir8A Ir7 Ir5 51.48(5)
C22 Ir7 Ir5 93.0(6)
Ir6 Ir7 Ir5 62.31(3)
Ir7A Ir7 Ir6A 81.21(14)
C17 Ir7 Ir6A 97.3(4)
C19 Ir7 Ir6A 141.4(6)
Ir8A Ir7 Ir6A 67.51(8)
C22 Ir7 Ir6A 112.3(6)
Ir6 Ir7 Ir6A 16.70(6)
Ir5 Ir7 Ir6A 61.28(4)
Ir7A Ir7 Ir8 38.36(12)
C17 Ir7 Ir8 96.8(4)
C19 Ir7 Ir8 100.2(7)
Ir8A Ir7 Ir8 99.99(5)
C22 Ir7 Ir8 150.3(6)
Ir6 Ir7 Ir8 59.83(3)
Ir5 Ir7 Ir8 61.71(3)
Ir6A Ir7 Ir8 43.46(7)
Ir7A Ir7 Ir5A 68.94(12)
C17 Ir7 Ir5A 146.9(4)
C19 Ir7 Ir5A 88.5(5)
Ir8A Ir7 Ir5A 64.32(7)
C22 Ir7 Ir5A 106.1(6)
Ir6 Ir7 Ir5A 64.78(4)
Ir5 Ir7 Ir5A 13.45(4)
Ir6A Ir7 Ir5A 59.41(6)
Ir8 Ir7 Ir5A 50.13(5)
Ir7 Ir7A C19 86.3(7)
Ir7 Ir7A C17 68.7(4)
C19 Ir7A C17 101.1(6)
Ir7 Ir7A Ir8 126.31(16)
C19 Ir7A Ir8 137.0(6)
C17 Ir7A Ir8 115.8(4)
Ir7 Ir7A C18 163.3(6)
C19 Ir7A C18 107.5(10)
C17 Ir7A C18 98.7(7)
Ir8 Ir7A C18 48.0(6)
Ir7 Ir7A Ir5A 93.17(12)
C19 Ir7A Ir5A 98.1(5)
C17 Ir7A Ir5A 152.5(3)
Ir8 Ir7A Ir5A 57.87(6)
C18 Ir7A Ir5A 94.1(6)
Ir7 Ir7A Ir6A 79.90(14)
C19 Ir7A Ir6A 154.5(6)
C17 Ir7A Ir6A 93.8(3)
Ir8 Ir7A Ir6A 47.15(8)
C18 Ir7A Ir6A 90.4(6)
Ir5A Ir7A Ir6A 61.69(7)
Ir7 Ir7A Ir8A 33.72(9)
C19 Ir7A Ir8A 97.8(7)
C17 Ir7A Ir8A 97.5(3)
Ir8 Ir7A Ir8A 98.49(7)
C18 Ir7A Ir8A 146.5(6)
Ir5A Ir7A Ir8A 60.26(7)
Ir6A Ir7A Ir8A 59.43(8)
Ir7 Ir7A Ir5 78.85(11)
C19 Ir7A Ir5 95.6(5)
C17 Ir7A Ir5 142.2(3)
Ir8 Ir7A Ir5 68.90(5)
C18 Ir7A Ir5 108.3(6)
Ir5A Ir7A Ir5 14.38(4)
Ir6A Ir7A Ir5 60.81(5)
Ir8A Ir7A Ir5 46.35(5)
Ir7 Ir7A Ir6 64.75(12)
C19 Ir7A Ir6 143.4(7)
C17 Ir7A Ir6 89.2(3)
Ir8 Ir7A Ir6 61.96(5)
C18 Ir7A Ir6 105.4(6)
Ir5A Ir7A Ir6 63.85(6)
Ir6A Ir7A Ir6 15.21(5)
Ir8A Ir7A Ir6 45.78(5)
Ir5 Ir7A Ir6 58.73(4)
C21 Ir8 C18 105.4(11)
C21 Ir8 Ir6A 95.6(7)
C18 Ir8 Ir6A 143.5(8)
C21 Ir8 Ir7A 172.7(8)
C18 Ir8 Ir7A 79.5(8)
Ir6A Ir8 Ir7A 83.08(9)
C21 Ir8 C16 92.5(8)
C18 Ir8 C16 102.4(8)
Ir6A Ir8 C16 46.2(4)
Ir7A Ir8 C16 91.7(4)
C21 Ir8 C20 96.4(9)
C18 Ir8 C20 92.4(8)
Ir6A Ir8 C20 114.9(4)
Ir7A Ir8 C20 77.7(5)
C16 Ir8 C20 160.1(6)
C21 Ir8 Ir5A 98.6(8)
C18 Ir8 Ir5A 126.2(8)
Ir6A Ir8 Ir5A 78.11(9)
Ir7A Ir8 Ir5A 74.09(7)
C16 Ir8 Ir5A 124.1(4)
C20 Ir8 Ir5A 36.9(4)
C21 Ir8 Ir6 103.2(7)
C18 Ir8 Ir6 142.3(8)
Ir6A Ir8 Ir6 9.24(6)
Ir7A Ir8 Ir6 74.87(7)
C16 Ir8 Ir6 52.1(4)
C20 Ir8 Ir6 108.3(4)
Ir5A Ir8 Ir6 72.04(7)
C21 Ir8 Ir7 160.8(7)
C18 Ir8 Ir7 93.9(8)
Ir6A Ir8 Ir7 68.11(7)
Ir7A Ir8 Ir7 15.33(5)
C16 Ir8 Ir7 83.5(4)
C20 Ir8 Ir7 82.2(5)
Ir5A Ir8 Ir7 68.83(6)
Ir6 Ir8 Ir7 59.70(3)
C21 Ir8 Ir5 106.3(8)
C18 Ir8 Ir5 130.4(8)
Ir6A Ir8 Ir5 68.20(6)
Ir7A Ir8 Ir5 66.55(5)
C16 Ir8 Ir5 113.3(4)
C20 Ir8 Ir5 47.0(4)
Ir5A Ir8 Ir5 12.32(5)
Ir6 Ir8 Ir5 61.31(3)
Ir7 Ir8 Ir5 59.01(3)
C13 Ir8A C22 158.4(14)
C13 Ir8A Ir7 136.3(6)
C22 Ir8A Ir7 65.3(12)
C13 Ir8A Ir5 67.0(6)
C22 Ir8A Ir5 126.8(8)
Ir7 Ir8A Ir5 80.42(7)
C13 Ir8A O13 30.2(7)
C22 Ir8A O13 128.4(12)
Ir7 Ir8A O13 165.9(4)
Ir5 Ir8A O13 91.3(3)
C13 Ir8A Ir6 68.1(6)
C22 Ir8A Ir6 127.0(10)
Ir7 Ir8A Ir6 78.33(6)
Ir5 Ir8A Ir6 79.59(6)
O13 Ir8A Ir6 89.0(4)
C13 Ir8A O22 135.5(7)
C22 Ir8A O22 23.0(12)
Ir7 Ir8A O22 88.2(4)
Ir5 Ir8A O22 137.4(5)
O13 Ir8A O22 105.5(5)
Ir6 Ir8A O22 138.0(4)
C13 Ir8A C12 86.6(7)
C22 Ir8A C12 95.0(8)
Ir7 Ir8A C12 88.3(3)
Ir5 Ir8A C12 42.4(4)
O13 Ir8A C12 93.3(4)
Ir6 Ir8A C12 122.0(4)
O22 Ir8A C12 96.7(6)
C13 Ir8A Ir6A 73.1(6)
C22 Ir8A Ir6A 125.7(11)
Ir7 Ir8A Ir6A 68.08(7)
Ir5 Ir8A Ir6A 68.36(7)
O13 Ir8A Ir6A 98.3(4)
Ir6 Ir8A Ir6A 14.57(6)
O22 Ir8A Ir6A 143.0(3)
C12 Ir8A Ir6A 110.0(4)
C13 Ir8A Ir7A 123.3(6)
C22 Ir8A Ir7A 78.1(12)
Ir7 Ir8A Ir7A 14.00(4)
Ir5 Ir8A Ir7A 67.09(6)
O13 Ir8A Ir7A 153.4(4)
Ir6 Ir8A Ir7A 72.52(6)
O22 Ir8A Ir7A 101.0(4)
C12 Ir8A Ir7A 81.2(3)
Ir6A Ir8A Ir7A 60.20(8)
C13 Ir8A Ir5A 71.2(6)
C22 Ir8A Ir5A 125.0(9)
Ir7 Ir8A Ir5A 73.15(7)
Ir5 Ir8A Ir5A 8.61(5)
O13 Ir8A Ir5A 97.5(3)
Ir6 Ir8A Ir5A 73.89(7)
O22 Ir8A Ir5A 139.5(5)
C12 Ir8A Ir5A 48.3(4)
Ir6A Ir8A Ir5A 61.70(8)
Ir7A Ir8A Ir5A 59.52(7)

loop_
_geom_bond_atom_site_label_1
_geom_bond_atom_site_label_2
_geom_bond_distance
C1 O1 1.136(13)
C1 Ir1 1.882(11)
C2 O2 1.179(13)
C2 Ir1 2.034(11)
C2 Ir2 2.200(11)
C3 O3 1.161(13)
C3 Ir1 2.080(11)
C3 Ir4 2.151(11)
C4 O4 1.141(13)
C4 Ir4 1.907(11)
C5 O5 1.140(16)
C5 Ir4 1.906(13)
C6 O6 1.154(14)
C6 Ir2 2.115(12)
C6 Ir4 2.131(11)
C7 O7 1.143(12)
C7 Ir2 1.909(10)
C8 O8 1.146(14)
C8 Ir2 1.893(12)
C9 O9 1.135(14)
C9 Ir3 1.928(12)
C10 O10 1.135(15)
C10 Ir3 1.915(12)
C11 O11 1.138(14)
C11 Ir3 1.933(11)
C12 O12 1.122(19)
C12 Ir5 1.787(19)
C12 Ir5A 2.198(18)
C12 Ir8A 2.628(18)
C13 O13 1.179(18)
C13 Ir8A 1.453(16)
C13 Ir5 2.076(16)
C13 Ir6 2.157(17)
C14 O14 1.094(16)
C14 Ir6 1.922(13)
C14 Ir6A 1.988(13)
C15 O15 1.072(19)
C15 Ir6 1.911(18)
C15 Ir6A 2.560(18)
C16 O16 1.132(18)
C16 Ir6A 1.648(16)
C16 Ir8 2.168(16)
C16 Ir6 2.195(15)
C17 O17 1.112(14)
C17 Ir7 1.915(12)
C17 Ir7A 2.049(12)
C18 O18 1.04(3)
C18 Ir8 1.97(3)
C18 Ir7A 2.60(3)
C19 O19 1.08(2)
C19 Ir7A 1.786(19)
C19 Ir7 1.945(16)
C20 O20 1.20(2)
C20 Ir5A 1.470(16)
C20 Ir5 2.070(17)
C20 Ir8 2.23(2)
C21 O21 1.20(3)
C21 Ir8 1.87(2)
C22 O22 1.09(3)
C22 Ir8A 1.75(2)
C22 Ir7 2.07(4)
C23 C24 1.379(17)
C23 C28 1.391(16)
C23 P1 1.833(11)
C24 C25 1.376(19)
C24 H24 0.9500
C25 C26 1.35(2)
C25 H25 0.9500
C26 C27 1.36(2)
C26 H26 0.9500
C27 C28 1.368(18)
C27 H27 0.9500
C28 H28 0.9500
C29 C34 1.386(17)
C29 C30 1.398(16)
C29 P1 1.811(11)
C30 C31 1.389(19)
C30 H30 0.9500
C31 C32 1.38(3)
C31 H31 0.9500
C32 C33 1.39(2)
C32 H32 0.9500
C33 C34 1.376(17)
C33 H33 0.9500
C34 H34 0.9500
C35 O23 1.418(11)
C35 P1 1.851(10)
C35 H35A 0.9900
C35 H35B 0.9900
C36 C41 1.408(15)
C36 C37 1.410(15)
C36 O23 1.410(12)
C37 C38 1.380(14)
C37 C46 1.528(14)
C38 C39 1.409(16)
C38 H38 0.9500
C39 C40 1.399(16)
C39 C42 1.545(15)
C40 C41 1.396(14)
C40 H40 0.9500
C41 C86 1.523(14)
C42 C43 1.48(2)
C42 C44 1.51(2)
C42 C45 1.57(2)
C43 H43A 0.9800
C43 H43B 0.9800
C43 H43C 0.9800
C44 H44A 0.9800
C44 H44B 0.9800
C44 H44C 0.9800
C45 H45A 0.9800
C45 H45B 0.9800
C45 H45C 0.9800
C46 C47 1.502(14)
C46 H46A 0.9900
C46 H46B 0.9900
C47 C48 1.394(15)
C47 C52 1.403(14)
C48 C49 1.390(14)
C48 O24 1.401(12)
C49 C50 1.409(15)
C49 C60 1.520(14)
C50 C51 1.377(16)
C50 H50 0.9500
C51 C52 1.405(16)
C51 C53 1.549(15)
C52 H52 0.9500
C53 C54 1.512(18)
C53 C55 1.539(19)
C53 C56 1.54(2)
C54 H54A 0.9800
C54 H54B 0.9800
C54 H54C 0.9800
C55 H55A 0.9800
C55 H55B 0.9800
C55 H55C 0.9800
C56 H56A 0.9800
C56 H56B 0.9800
C56 H56C 0.9800
C57 O24 1.428(12)
C57 C58 1.498(14)
C57 H57A 0.9900
C57 H57B 0.9900
C58 C59 1.522(16)
C58 H58A 0.9900
C58 H58B 0.9900
C59 H59A 0.9800
C59 H59B 0.9800
C59 H59C 0.9800
C60 C61 1.507(15)
C60 H60A 0.9900
C60 H60B 0.9900
C61 C66 1.386(16)
C61 C62 1.401(15)
C62 C63 1.407(15)
C62 O25 1.417(13)
C63 C64 1.372(16)
C63 C72 1.530(14)
C64 C65 1.384(17)
C64 H64 0.9500
C65 C66 1.421(17)
C65 C67 1.522(18)
C66 H66 0.9500
C67 C70 1.50(3)
C67 C69 1.51(3)
C67 C68 1.54(3)
C68 H68A 0.9800
C68 H68B 0.9800
C68 H68C 0.9800
C69 H69A 0.9800
C69 H69B 0.9800
C69 H69C 0.9800
C70 H70A 0.9800
C70 H70B 0.9800
C70 H70C 0.9800
C71 O25 1.431(12)
C71 P2 1.854(12)
C71 H71A 0.9900
C71 H71B 0.9900
C72 C73 1.533(14)
C72 H72A 0.9900
C72 H72B 0.9900
C73 C78 1.387(16)
C73 C74 1.399(14)
C74 C75 1.389(14)
C74 O26 1.393(12)
C75 C76 1.400(14)
C75 C86 1.534(14)
C76 C77 1.394(14)
C76 H76 0.9500
C77 C78 1.397(16)
C77 C79 1.538(15)
C78 H78 0.9500
C79 C82 1.496(19)
C79 C81 1.524(17)
C79 C80 1.56(2)
C80 H80A 0.9800
C80 H80B 0.9800
C80 H80C 0.9800
C81 H81A 0.9800
C81 H81B 0.9800
C81 H81C 0.9800
C82 H82A 0.9800
C82 H82B 0.9800
C82 H82C 0.9800
C83 O26 1.445(12)
C83 C84 1.518(15)
C83 H83A 0.9900
C83 H83B 0.9900
C84 C85 1.533(16)
C84 H84A 0.9900
C84 H84B 0.9900
C85 H85A 0.9800
C85 H85B 0.9800
C85 H85C 0.9800
C86 H86A 0.9900
C86 H86B 0.9900
C87 C92 1.361(16)
C87 C88 1.405(18)
C87 P2 1.813(12)
C88 C89 1.40(2)
C88 H88 0.9500
C89 C90 1.40(2)
C89 H89 0.9500
C90 C91 1.403(19)
C90 H90 0.9500
C91 C92 1.386(16)
C91 H91 0.9500
C92 H92 0.9500
C93 C98 1.384(16)
C93 C94 1.397(16)
C93 P2 1.808(11)
C94 C95 1.377(18)
C94 H94 0.9500
C95 C96 1.37(2)
C95 H95 0.9500
C96 C97 1.38(2)
C96 H96 0.9500
C97 C98 1.403(17)
C97 H97 0.9500
C98 H98 0.9500
O13 Ir8A 2.182(12)
O22 Ir8A 2.46(2)
P1 Ir1 2.335(2)
P2 Ir5A 2.322(3)
P2 Ir5 2.372(3)
Ir1 Ir3 2.7262(6)
Ir1 Ir4 2.7665(6)
Ir1 Ir2 2.7784(6)
Ir2 Ir3 2.7139(6)
Ir2 Ir4 2.7282(6)
Ir3 Ir4 2.7155(6)
Ir5 Ir5A 0.684(2)
Ir5 Ir8A 2.1569(18)
Ir5 Ir7 2.7183(10)
Ir5 Ir7A 2.7457(17)
Ir5 Ir6A 2.771(2)
Ir5 Ir8 2.7922(12)
Ir5 Ir6 2.8057(10)
Ir5A Ir8 2.391(2)
Ir5A Ir7A 2.715(2)
Ir5A Ir8A 2.736(3)
Ir5A Ir6A 2.792(3)
Ir5A Ir7 2.905(2)
Ir5A Ir6 3.010(2)
Ir6 Ir6A 0.788(3)
Ir6 Ir8A 2.2259(19)
Ir6 Ir7 2.7049(10)
Ir6 Ir8 2.7087(11)
Ir6 Ir7A 2.963(2)
Ir6A Ir8 2.017(3)
Ir6A Ir8A 2.709(3)
Ir6A Ir7 2.720(2)
Ir6A Ir7A 2.730(3)
Ir7 Ir7A 0.8943(18)
Ir7 Ir8A 2.0520(19)
Ir7 Ir8 2.7262(13)
Ir7A Ir8 2.100(2)
Ir7A Ir8A 2.735(2)
